data_7025365
loop_
_publ_author_name
'Zhang, Jian-Han'
'Li, Pei-Xin'
'Mao, Jiang-Gao'

_publ_section_title
;
 Ln2GeB2O8 (Ln = Nd, Sm-Tb): a series of luminescent lanthanide(III)
 borogermanates with a layered structure.
;
_journal_issue 22
_journal_name_full 'Dalton transactions (Cambridge, England : 2003)'
_journal_page_first 5301
_journal_page_last 5305
_journal_paper_doi 10.1039/b927300j
_journal_volume 39
_journal_year 2010
_chemical_formula_sum 'B2 Ge Nd2 O8'
_chemical_formula_weight 510.71
_chemical_name_systematic
;
?
;
_space_group_IT_number 60
_symmetry_cell_setting orthorhombic
_symmetry_space_group_name_Hall '-P 2n 2ab'
_symmetry_space_group_name_H-M 'P b c n'
_atom_sites_solution_hydrogens none
_atom_sites_solution_primary direct
_atom_sites_solution_secondary difmap
_audit_creation_method SHELXL-97
_cell_angle_alpha 90.00
_cell_angle_beta 90.00
_cell_angle_gamma 90.00
_cell_formula_units_Z 4
_cell_length_a 13.7041(16)
_cell_length_b 4.4820(5)
_cell_length_c 9.4608(12)
_cell_measurement_reflns_used 703
_cell_measurement_temperature 293(2)
_cell_measurement_theta_max 27.4758
_cell_measurement_theta_min 2.1526
_cell_volume 581.10(12)
_computing_structure_refinement 'SHELXL-97 (Sheldrick, 1997)'
_computing_structure_solution 'SHELXS-97 (Sheldrick, 1990)'
_diffrn_ambient_temperature 293(2)
_diffrn_measured_fraction_theta_full 0.997
_diffrn_measured_fraction_theta_max 0.997
_diffrn_measurement_device_type 'Mercury2 (2x2 bin mode)'
_diffrn_measurement_method CCD_Profile_fitting
_diffrn_radiation_monochromator graphite
_diffrn_radiation_source 'fine-focus sealed tube'
_diffrn_radiation_type MoK\a
_diffrn_radiation_wavelength 0.71073
_diffrn_reflns_av_R_equivalents 0.0379
_diffrn_reflns_av_sigmaI/netI 0.0221
_diffrn_reflns_limit_h_max 17
_diffrn_reflns_limit_h_min -17
_diffrn_reflns_limit_k_max 5
_diffrn_reflns_limit_k_min -5
_diffrn_reflns_limit_l_max 12
_diffrn_reflns_limit_l_min -11
_diffrn_reflns_number 4002
_diffrn_reflns_theta_full 27.51
_diffrn_reflns_theta_max 27.51
_diffrn_reflns_theta_min 2.97
_exptl_absorpt_coefficient_mu 22.752
_exptl_absorpt_correction_T_max 1.0000
_exptl_absorpt_correction_T_min 0.2233
_exptl_absorpt_correction_type multi-scan
_exptl_crystal_colour purple
_exptl_crystal_density_diffrn 5.838
_exptl_crystal_density_method 'not measured'
_exptl_crystal_description brick
_exptl_crystal_F_000 452
_exptl_crystal_size_max 0.20
_exptl_crystal_size_mid 0.12
_exptl_crystal_size_min 0.06
_refine_diff_density_max 1.849
_refine_diff_density_min -2.168
_refine_diff_density_rms 0.372
_refine_ls_extinction_coef 0.0145(7)
_refine_ls_extinction_expression Fc^*^=kFc[1+0.001xFc^2^\l^3^/sin(2\q)]^-1/4^
_refine_ls_extinction_method SHELXL
_refine_ls_goodness_of_fit_ref 1.151
_refine_ls_hydrogen_treatment none
_refine_ls_matrix_type full
_refine_ls_number_parameters 61
_refine_ls_number_reflns 667
_refine_ls_number_restraints 0
_refine_ls_restrained_S_all 1.151
_refine_ls_R_factor_all 0.0245
_refine_ls_R_factor_gt 0.0243
_refine_ls_shift/su_max 0.002
_refine_ls_shift/su_mean 0.000
_refine_ls_structure_factor_coef Fsqd
_refine_ls_weighting_details 'calc w=1/[\s^2^(Fo^2^)+(0.0395P)^2^+1.9468P] where P=(Fo^2^+2Fc^2^)/3'
_refine_ls_weighting_scheme calc
_refine_ls_wR_factor_gt 0.0619
_refine_ls_wR_factor_ref 0.0620
_reflns_number_gt 661
_reflns_number_total 667
_reflns_threshold_expression >2sigma(I)
_cod_data_source_file b927300j.txt
_cod_data_source_block Nd2GeB2O8
_cod_depositor_comments
;
The following automatic conversions were performed:

'_exptl_absorpt_correction_type' value 'Multi-scan' changed to
'multi-scan' according to
/home/saulius/struct/CIF-dictionaries/cif_core.dic dictionary named
'cif_core.dic' version 2.4.2 from 2011-04-26.

Automatic conversion script
Id: cif_fix_values 1891 2012-01-12 08:04:46Z andrius 
;
_cod_original_sg_symbol_H-M Pbcn
_cod_database_code 7025365

loop_
_symmetry_equiv_pos_as_xyz
'x, y, z'
'-x+1/2, -y+1/2, z+1/2'
'-x, y, -z+1/2'
'x+1/2, -y+1/2, -z'
'-x, -y, -z'
'x-1/2, y-1/2, -z-1/2'
'x, -y, z-1/2'
'-x-1/2, y-1/2, z'

loop_
_atom_site_label
_atom_site_type_symbol
_atom_site_fract_x
_atom_site_fract_y
_atom_site_fract_z
_atom_site_U_iso_or_equiv
_atom_site_adp_type
_atom_site_occupancy
_atom_site_symmetry_multiplicity
_atom_site_calc_flag
_atom_site_refinement_flags
Nd1 Nd 0.640210(17) 0.53989(7) 0.02601(3) 0.00427(18) Uani 1 1 d .
Ge1 Ge 0.5000 0.07566(17) 0.2500 0.0036(2) Uani 1 2 d S
B1 B 0.2007(4) 0.4666(11) 0.2056(6) 0.0034(10) Uani 1 1 d .
O1 O 0.1928(3) 0.4620(8) 0.0527(4) 0.0054(7) Uani 1 1 d .
O2 O 0.1057(2) 0.3495(8) 0.2664(3) 0.0055(7) Uani 1 1 d .
O3 O 0.2189(2) 0.7749(8) 0.2604(4) 0.0059(7) Uani 1 1 d .
O4 O 0.4955(2) 0.2941(9) 0.1007(4) 0.0092(7) Uani 1 1 d .

loop_
_atom_site_aniso_label
_atom_site_aniso_U_11
_atom_site_aniso_U_22
_atom_site_aniso_U_33
_atom_site_aniso_U_23
_atom_site_aniso_U_13
_atom_site_aniso_U_12
Nd1 0.0015(2) 0.0048(3) 0.0065(2) 0.00052(9) 0.00064(7) 0.00022(8)
Ge1 0.0009(3) 0.0052(4) 0.0047(3) 0.000 0.0002(3) 0.000
B1 0.004(2) 0.001(2) 0.005(2) 0.0002(18) 0.002(2) 0.0012(18)
O1 0.0054(16) 0.0064(18) 0.0044(15) 0.0011(13) 0.0000(14) 0.0010(13)
O2 0.0051(16) 0.0044(17) 0.0071(16) 0.0036(13) 0.0011(12) 0.0011(13)
O3 0.0034(14) 0.0062(17) 0.0080(15) -0.0015(14) 0.0025(11) -0.0010(13)
O4 0.0046(14) 0.0122(19) 0.0109(15) 0.0044(14) -0.0014(12) -0.0010(13)

loop_
_atom_type_symbol
_atom_type_description
_atom_type_scat_dispersion_real
_atom_type_scat_dispersion_imag
_atom_type_scat_source
B B 0.0013 0.0007 'International Tables Vol C Tables 4.2.6.8 and 6.1.1.4'
O O 0.0106 0.0060 'International Tables Vol C Tables 4.2.6.8 and 6.1.1.4'
Ge Ge 0.1547 1.8001 'International Tables Vol C Tables 4.2.6.8 and 6.1.1.4'
Nd Nd -0.1943 3.0179 'International Tables Vol C Tables 4.2.6.8 and 6.1.1.4'

loop_
_geom_angle_atom_site_label_1
_geom_angle_atom_site_label_2
_geom_angle_atom_site_label_3
_geom_angle
_geom_angle_site_symmetry_1
_geom_angle_site_symmetry_3
O4 Nd1 O4 68.63(15) 5_665 .
O4 Nd1 O1 126.85(12) 5_665 5_665
O4 Nd1 O1 152.14(12) . 5_665
O4 Nd1 O2 94.45(12) 5_665 6_666
O4 Nd1 O2 82.14(12) . 6_666
O1 Nd1 O2 115.67(12) 5_665 6_666
O4 Nd1 O1 77.78(13) 5_665 4_565
O4 Nd1 O1 139.00(13) . 4_565
O1 Nd1 O1 68.37(11) 5_665 4_565
O2 Nd1 O1 77.60(12) 6_666 4_565
O4 Nd1 O1 111.51(13) 5_665 4
O4 Nd1 O1 84.90(13) . 4
O1 Nd1 O1 68.12(11) 5_665 4
O2 Nd1 O1 144.23(13) 6_666 4
O1 Nd1 O1 130.38(17) 4_565 4
O4 Nd1 O3 151.88(11) 5_665 6_656
O4 Nd1 O3 84.41(11) . 6_656
O1 Nd1 O3 80.98(12) 5_665 6_656
O2 Nd1 O3 73.35(11) 6_666 6_656
O1 Nd1 O3 122.16(12) 4_565 6_656
O1 Nd1 O3 72.29(12) 4 6_656
O4 Nd1 B1 101.59(13) 5_665 5_665
O4 Nd1 B1 142.67(14) . 5_665
O1 Nd1 B1 27.11(14) 5_665 5_665
O2 Nd1 B1 135.17(13) 6_666 5_665
O1 Nd1 B1 65.65(13) 4_565 5_665
O1 Nd1 B1 64.73(13) 4 5_665
O3 Nd1 B1 104.83(13) 6_656 5_665
O4 Nd1 Nd1 116.64(9) 5_665 8_765
O4 Nd1 Nd1 161.14(9) . 8_765
O1 Nd1 Nd1 40.48(8) 5_665 8_765
O2 Nd1 Nd1 79.42(8) 6_666 8_765
O1 Nd1 Nd1 39.06(9) 4_565 8_765
O1 Nd1 Nd1 108.02(9) 4 8_765
O3 Nd1 Nd1 86.55(8) 6_656 8_765
B1 Nd1 Nd1 55.94(11) 5_665 8_765
O4 Nd1 Nd1 146.03(9) 5_665 8_755
O4 Nd1 Nd1 113.11(9) . 8_755
O1 Nd1 Nd1 40.12(8) 5_665 8_755
O2 Nd1 Nd1 119.52(8) 6_666 8_755
O1 Nd1 Nd1 107.89(9) 4_565 8_755
O1 Nd1 Nd1 39.13(9) 4 8_755
O3 Nd1 Nd1 52.40(8) 6_656 8_755
B1 Nd1 Nd1 55.15(10) 5_665 8_755
Nd1 Nd1 Nd1 73.352(12) 8_765 8_755
O4 Nd1 Nd1 34.67(9) 5_665 5_665
O4 Nd1 Nd1 33.96(8) . 5_665
O1 Nd1 Nd1 154.13(9) 5_665 5_665
O2 Nd1 Nd1 87.88(8) 6_666 5_665
O1 Nd1 Nd1 109.51(9) 4_565 5_665
O1 Nd1 Nd1 99.54(9) 4 5_665
O3 Nd1 Nd1 118.01(8) 6_656 5_665
B1 Nd1 Nd1 127.32(11) 5_665 5_665
Nd1 Nd1 Nd1 147.893(11) 8_765 5_665
Nd1 Nd1 Nd1 137.500(11) 8_755 5_665
O4 Ge1 O4 110.6(3) 3_655 .
O4 Ge1 O2 106.44(16) 3_655 8_655
O4 Ge1 O2 111.54(15) . 8_655
O4 Ge1 O2 111.54(15) 3_655 6_656
O4 Ge1 O2 106.44(16) . 6_656
O2 Ge1 O2 110.4(2) 8_655 6_656
O1 B1 O3 113.2(4) . 8_655
O1 B1 O3 111.8(4) . .
O3 B1 O3 106.7(4) 8_655 .
O1 B1 O2 108.0(4) . .
O3 B1 O2 107.6(4) 8_655 .
O3 B1 O2 109.3(4) . .
O1 B1 Nd1 49.2(2) . 5_665
O3 B1 Nd1 73.7(3) 8_655 5_665
O3 B1 Nd1 97.9(3) . 5_665
O2 B1 Nd1 150.6(3) . 5_665
B1 O1 Nd1 103.7(3) . 5_665
B1 O1 Nd1 108.1(3) . 4_465
Nd1 O1 Nd1 100.82(13) 5_665 4_465
B1 O1 Nd1 109.6(3) . 4_455
Nd1 O1 Nd1 100.38(13) 5_665 4_455
Nd1 O1 Nd1 130.38(16) 4_465 4_455
B1 O2 Ge1 118.0(3) . 6_566
B1 O2 Nd1 109.6(3) . 6_556
Ge1 O2 Nd1 123.40(16) 6_566 6_556
B1 O3 B1 122.3(4) 8_665 .
B1 O3 Nd1 108.4(3) 8_665 6_566
B1 O3 Nd1 128.8(3) . 6_566
Ge1 O4 Nd1 129.21(17) . 5_665
Ge1 O4 Nd1 118.55(15) . .
Nd1 O4 Nd1 111.37(15) 5_665 .

loop_
_geom_bond_atom_site_label_1
_geom_bond_atom_site_label_2
_geom_bond_distance
_geom_bond_site_symmetry_2
Nd1 O4 2.334(3) 5_665
Nd1 O4 2.377(3) .
Nd1 O1 2.407(4) 5_665
Nd1 O2 2.451(3) 6_666
Nd1 O1 2.461(4) 4_565
Nd1 O1 2.476(4) 4
Nd1 O3 2.580(3) 6_656
Nd1 B1 3.091(6) 5_665
Nd1 Nd1 3.7519(5) 8_765
Nd1 Nd1 3.7519(5) 8_755
Nd1 Nd1 3.8907(7) 5_665
Ge1 O4 1.720(4) 3_655
Ge1 O4 1.720(4) .
Ge1 O2 1.775(3) 8_655
Ge1 O2 1.775(3) 6_656
B1 O1 1.450(7) .
B1 O3 1.491(6) 8_655
B1 O3 1.497(6) .
B1 O2 1.516(6) .
B1 Nd1 3.091(6) 5_665
O1 Nd1 2.407(4) 5_665
O1 Nd1 2.461(4) 4_465
O1 Nd1 2.476(4) 4_455
O2 Ge1 1.775(3) 6_566
O2 Nd1 2.451(3) 6_556
O3 B1 1.491(6) 8_665
O3 Nd1 2.580(3) 6_566
O4 Nd1 2.334(3) 5_665
